data_4336825
loop_
_publ_author_name
'Alberto J. Fern\'andez-Carri\'on'
'Mathieu Allix'
'Manuel Oca\~na'
'Jorge Garc\'ia-Sevillano'
'Fernando Cusso'
'Andrew N. Fitch'
'Emmanuelle Suard'
'Ana I. Becerro'

_publ_section_title
;
 Crystal Structures and Photoluminescence across the La2Si2O7-Ho2Si2O7
 System
;
_journal_name_full 'Inorganic Chemistry'
_journal_page_first 13469
_journal_page_last 13479
_journal_paper_doi 10.1021/ic401867c
_journal_volume 52
_journal_year 2013
_chemical_formula_sum 'Ho1.8 La0.2 O7 Si2'
_chemical_formula_weight 492.8
_space_group_IT_number 62
_symmetry_cell_setting orthorhombic
_symmetry_Int_Tables_number 62
_symmetry_space_group_name_Hall '-P 2c 2n'
_symmetry_space_group_name_H-M 'P n a m'
_cell_angle_alpha 90
_cell_angle_beta 90
_cell_angle_gamma 90
_cell_formula_units_Z 4
_cell_length_a 13.7482(4)
_cell_length_b 5.03162(15)
_cell_length_c 8.2123(3)
_cell_measurement_temperature 293
_cell_volume 568.09(3)
_diffrn_ambient_temperature 293
_diffrn_radiation_probe neutron
_diffrn_radiation_wavelength 1.594
_exptl_absorpt_coefficient_mu 0.074
_exptl_crystal_density_diffrn 5.7602
_exptl_crystal_F_000 120
_pd_meas_2theta_range_inc 0.05
_pd_meas_2theta_range_max 159.950
_pd_meas_2theta_range_min 0.050
_pd_meas_number_of_points 3199
_pd_proc_2theta_range_inc 0.05
_pd_proc_2theta_range_max 159.95
_pd_proc_2theta_range_min 3.05
_pd_proc_ls_background_function '10 Chebyshev polynoms'
_pd_proc_ls_pref_orient_corr none
_pd_proc_ls_profile_function Pseudo-Voigt
_pd_proc_ls_prof_R_factor 0.0239
_pd_proc_ls_prof_wR_expected 0.0186
_pd_proc_ls_prof_wR_factor 0.0305
_refine_ls_goodness_of_fit_all 1.64
_refine_ls_number_constraints 0
_refine_ls_number_parameters 51
_refine_ls_number_restraints 0
_refine_ls_R_factor_all 0.0164
_refine_ls_R_factor_gt 0.0163
_refine_ls_shift/su_max 0.0430
_refine_ls_shift/su_mean 0.0068
_refine_ls_weighting_scheme sigma
_refine_ls_wR_factor_all 0.0202
_refine_ls_wR_factor_gt 0.0202
_cod_data_source_file ic401867c_si_001_2.cif
_cod_data_source_block I
_cod_depositor_comments
;
The following automatic conversions were performed:

data name '_atom_site_site_symmetry_mutiplicity' was replaced with
'_atom_site_site_symmetry_multiplicity' as specified in the
replacement file 'data/replacement-values/replacement_tags.lst'.

Automatic conversion script
Id: cif_correct_tags 9268 2022-04-12 08:56:07Z antanas 
;
_cod_original_sg_symbol_Hall '-P -2xabc;-2yab;-2zc'
_cod_database_code 4336825
_cod_database_fobs_code 4336825

loop_
_symmetry_equiv_pos_site_id
_symmetry_equiv_pos_as_xyz
1 x,y,z
2 -x,-y,z+1/2
3 -x+1/2,y+1/2,-z
4 x+1/2,-y+1/2,-z+1/2
5 -x,-y,-z
6 x,y,-z+1/2
7 x+1/2,-y+1/2,z
8 -x+1/2,y+1/2,z+1/2

loop_
_atom_site_label
_atom_site_type_symbol
_atom_site_fract_x
_atom_site_fract_y
_atom_site_fract_z
_atom_site_adp_type
_atom_site_U_iso_or_equiv
_atom_site_site_symmetry_multiplicity
_atom_site_occupancy
_atom_site_calc_flag
La1 La 0.12585(8) 0.3378(2) -0.00800(16) Uiso 0.0026(2) 8 0.1 d
Ho1 Ho 0.12585(8) 0.3378(2) -0.00800(16) Uiso 0.0026(2) 8 0.9 d
Si1 Si 0.3198(2) 0.3765(6) 0.25 Uiso 0.0057(7) 4 1 d
Si2 Si 0.5403(2) 0.6227(6) 0.25 Uiso 0.0052(6) 4 1 d
O1 O 0.26861(13) 0.4847(3) 0.0872(2) Uiso 0.0082(4) 8 1 d
O2 O 0.34479(19) 0.0648(5) 0.25 Uiso 0.0089(6) 4 1 d
O3 O 0.42017(19) 0.5596(5) 0.25 Uiso 0.0061(5) 4 1 d
O4 O 0.54703(13) 0.7909(4) 0.0826(2) Uiso 0.0098(4) 8 1 d
O5 O 0.60050(17) 0.3493(5) 0.25 Uiso 0.0097(5) 4 1 d

loop_
_atom_type_symbol
_atom_type_scat_length_neutron
_atom_type_scat_source
O 5.803 International_Tables_Vol_C
Si 4.149 International_Tables_Vol_C
Ho 8.010 International_Tables_Vol_C
La 8.240 International_Tables_Vol_C

loop_
_geom_angle_atom_site_label_1
_geom_angle_atom_site_label_2
_geom_angle_atom_site_label_3
_geom_angle_site_symmetry_1
_geom_angle_site_symmetry_3
_geom_angle
O1 La1 O1 . 3_545 78.91(7)
O1 La1 O2 . 3_555 89.09(8)
O1 La1 O3 . 3_545 132.94(9)
O1 La1 O4 . 3_545 164.50(8)
O1 La1 O4 . 7_465 91.84(8)
O1 La1 O5 . 4_455 86.99(8)
O1 La1 O2 3_545 3_555 91.56(8)
O1 La1 O3 3_545 3_545 61.47(8)
O1 La1 O4 3_545 3_545 116.58(8)
O1 La1 O4 3_545 7_465 170.73(8)
O1 La1 O5 3_545 4_455 92.16(9)
O2 La1 O3 3_555 3_545 68.99(7)
O2 La1 O4 3_555 3_545 90.11(8)
O2 La1 O4 3_555 7_465 87.66(8)
O2 La1 O5 3_555 4_455 173.98(10)
O3 La1 O4 3_545 3_545 60.47(8)
O3 La1 O4 3_545 7_465 126.44(9)
O3 La1 O5 3_545 4_455 116.98(9)
O4 La1 O4 3_545 7_465 72.66(7)
O4 La1 O5 3_545 4_455 92.46(8)
O4 La1 O5 7_465 4_455 87.91(9)
O1 Ho1 O1 . 3_545 78.91(7)
O1 Ho1 O2 . 3_555 89.09(8)
O1 Ho1 O3 . 3_545 132.94(9)
O1 Ho1 O4 . 3_545 164.50(8)
O1 Ho1 O4 . 7_465 91.84(8)
O1 Ho1 O5 . 4_455 86.99(8)
O1 Ho1 O2 3_545 3_555 91.56(8)
O1 Ho1 O3 3_545 3_545 61.47(8)
O1 Ho1 O4 3_545 3_545 116.58(8)
O1 Ho1 O4 3_545 7_465 170.73(8)
O1 Ho1 O5 3_545 4_455 92.16(9)
O2 Ho1 O3 3_555 3_545 68.99(7)
O2 Ho1 O4 3_555 3_545 90.11(8)
O2 Ho1 O4 3_555 7_465 87.66(8)
O2 Ho1 O5 3_555 4_455 173.98(10)
O3 Ho1 O4 3_545 3_545 60.47(8)
O3 Ho1 O4 3_545 7_465 126.44(9)
O3 Ho1 O5 3_545 4_455 116.98(9)
O4 Ho1 O4 3_545 7_465 72.66(7)
O4 Ho1 O5 3_545 4_455 92.46(8)
O4 Ho1 O5 7_465 4_455 87.91(9)
O1 Si1 O1 . 6_555 112.7(2)
O1 Si1 O2 . . 115.13(14)
O1 Si1 O3 . . 100.16(15)
O1 Si1 O2 6_555 . 115.13(14)
O1 Si1 O3 6_555 . 100.16(15)
O2 Si1 O3 . . 111.4(2)
O3 Si2 O4 . . 98.94(16)
O3 Si2 O4 . 6_555 98.94(16)
O3 Si2 O5 . . 110.2(2)
O4 Si2 O4 . 6_555 116.5(2)
O4 Si2 O5 . . 114.75(14)
O4 Si2 O5 6_555 . 114.75(14)

loop_
_geom_bond_atom_site_label_1
_geom_bond_atom_site_label_2
_geom_bond_site_symmetry_2
_geom_bond_distance
La1 O1 . 2.238(2)
La1 O1 3_545 2.384(2)
La1 O2 3_555 2.3274(18)
La1 O3 3_545 2.5118(19)
La1 O4 3_545 2.466(2)
La1 O4 7_465 2.284(2)
La1 O5 4_455 2.3447(17)
Ho1 O1 . 2.238(2)
Ho1 O1 3_545 2.384(2)
Ho1 O2 3_555 2.3274(18)
Ho1 O3 3_545 2.5118(19)
Ho1 O4 3_545 2.466(2)
Ho1 O4 7_465 2.284(2)
Ho1 O5 4_455 2.3447(17)
Si1 O1 . 1.606(3)
Si1 O1 6_555 1.606(3)
Si1 O2 . 1.606(4)
Si1 O3 . 1.659(4)
Si2 O3 . 1.681(4)
Si2 O4 . 1.617(2)
Si2 O4 6_555 1.617(2)
Si2 O5 . 1.606(4)
